data_7004760
loop_
_publ_author_name
'Willner, Alexander'
'Hepp, Alexander'
'Mitzel, Norbert W.'

_publ_section_title
;
 Organo-aluminium and -gallium complexes with \w-NH-functional alkoxide
 ligands
;
_journal_issue 47
_journal_name_full 'Dalton Transactions'
_journal_page_first 6832
_journal_page_last 6842
_journal_paper_doi 10.1039/b811792f
_journal_year 2008
_chemical_formula_sum 'C28 H64 Ga2 N2 O2'
_chemical_formula_weight 600.25
_chemical_name_common
;Bis-(mu2-O-(2-(tert.-butylamino)ethanolato-O))-tetrakis-
(tert.-butyl)digallium
;
_chemical_name_systematic
;
Bis-{mu2-O-[2-(tert.-butylamino)ethanolato-O]}-tetrakis-(tert.-butyl)digallium
;
_space_group_IT_number 14
_symmetry_cell_setting monoclinic
_symmetry_space_group_name_Hall '-P 2ybc'
_symmetry_space_group_name_H-M 'P 1 21/c 1'
_atom_sites_solution_hydrogens geom
_atom_sites_solution_primary direct
_atom_sites_solution_secondary difmap
_audit_creation_method SHELXL-97
_cell_angle_alpha 90.00
_cell_angle_beta 98.722(3)
_cell_angle_gamma 90.00
_cell_formula_units_Z 2
_cell_length_a 11.1031(15)
_cell_length_b 17.365(2)
_cell_length_c 8.9371(12)
_cell_measurement_reflns_used 900
_cell_measurement_temperature 153(2)
_cell_measurement_theta_max 22.5
_cell_measurement_theta_min 1
_cell_volume 1703.2(4)
_computing_cell_refinement 'SAINT (Bruker AXS, 2000)'
_computing_data_collection 'SMART (Bruker AXS, 2000)'
_computing_data_reduction 'SAINT and SADABS (Bruker AXS, 2000)'
_computing_molecular_graphics
;
ORTEP3, L.J. Farrugia, J. Appl. Cryst. (1997) 30, 565
;
_computing_publication_material 'Bruker SHELXTL'
_computing_structure_refinement 'SHELXL-97 (Sheldrick, 1997)'
_computing_structure_solution 'SHELXS-97 (Sheldrick, 1990)'
_diffrn_ambient_temperature 153(2)
_diffrn_detector_area_resol_mean 80
_diffrn_measured_fraction_theta_full 0.997
_diffrn_measured_fraction_theta_max 0.997
_diffrn_measurement_device_type 'CCD area detector'
_diffrn_measurement_method 'phi and omega scans'
_diffrn_radiation_monochromator graphite
_diffrn_radiation_source 'fine-focus sealed tube'
_diffrn_radiation_type MoK\a
_diffrn_radiation_wavelength 0.71073
_diffrn_reflns_av_R_equivalents 0.0926
_diffrn_reflns_av_sigmaI/netI 0.0951
_diffrn_reflns_limit_h_max 15
_diffrn_reflns_limit_h_min -15
_diffrn_reflns_limit_k_max 24
_diffrn_reflns_limit_k_min -23
_diffrn_reflns_limit_l_max 12
_diffrn_reflns_limit_l_min -12
_diffrn_reflns_number 19618
_diffrn_reflns_theta_full 30.07
_diffrn_reflns_theta_max 30.07
_diffrn_reflns_theta_min 1.86
_exptl_absorpt_coefficient_mu 1.605
_exptl_absorpt_correction_T_max 0.8823
_exptl_absorpt_correction_T_min 0.6898
_exptl_absorpt_correction_type multi-scan
_exptl_absorpt_process_details
;
Corrections were done with the SADABS program, utilizing the none merged
raw data obtained from the integration process. Integration and final cell
refinement were done with SAINT.

SADABS reports ratio of Tmin/Tmax = 0.787736
;
_exptl_crystal_colour colourless
_exptl_crystal_density_diffrn 1.170
_exptl_crystal_density_method 'not measured'
_exptl_crystal_description sticks
_exptl_crystal_F_000 648
_exptl_crystal_size_max 0.25
_exptl_crystal_size_mid 0.08
_exptl_crystal_size_min 0.08
_refine_diff_density_max 0.955
_refine_diff_density_min -0.588
_refine_diff_density_rms 0.098
_refine_ls_extinction_method none
_refine_ls_goodness_of_fit_ref 1.014
_refine_ls_hydrogen_treatment noref
_refine_ls_matrix_type full
_refine_ls_number_parameters 163
_refine_ls_number_reflns 4995
_refine_ls_number_restraints 0
_refine_ls_restrained_S_all 1.014
_refine_ls_R_factor_all 0.1139
_refine_ls_R_factor_gt 0.0594
_refine_ls_shift/su_max 0.000
_refine_ls_shift/su_mean 0.000
_refine_ls_structure_factor_coef Fsqd
_refine_ls_weighting_details 'calc w=1/[\s^2^(Fo^2^)+(0.0677P)^2^+0.0558P] where P=(Fo^2^+2Fc^2^)/3'
_refine_ls_weighting_scheme calc
_refine_ls_wR_factor_gt 0.1299
_refine_ls_wR_factor_ref 0.1504
_reflns_number_gt 3007
_reflns_number_total 4995
_reflns_threshold_expression >2sigma(I)
_cod_data_source_file b811792f.txt
_cod_data_source_block 2d
_cod_depositor_comments
;
The following automatic conversions were performed:
'_symmetry_cell_setting' value 'Monoclinic' changed to 'monoclinic'
according to '/home/saulius/struct/CIF-dictionaries/cif_core.dic'
dictionary named 'cif_core.dic' version 2.4.1 from 2010-06-29.

Automatic conversion script
Id: cif_fix_enum 1527 2010-12-29 10:47:43Z saulius 
;
_cod_original_sg_symbol_H-M P2(1)/c
_cod_database_code 7004760

loop_
_symmetry_equiv_pos_as_xyz
'x, y, z'
'-x, y+1/2, -z+1/2'
'-x, -y, -z'
'x, -y-1/2, z-1/2'

loop_
_atom_site_label
_atom_site_type_symbol
_atom_site_fract_x
_atom_site_fract_y
_atom_site_fract_z
_atom_site_U_iso_or_equiv
_atom_site_adp_type
_atom_site_occupancy
_atom_site_symmetry_multiplicity
_atom_site_calc_flag
_atom_site_refinement_flags
_atom_site_disorder_assembly
_atom_site_disorder_group
Ga1 Ga 0.60648(3) -0.05267(2) 0.06252(4) 0.02604(13) Uani 1 1 d . . .
O1 O 0.5455(2) 0.05205(12) 0.0803(3) 0.0277(5) Uani 1 1 d . . .
N1 N 0.7659(3) 0.1680(2) 0.3349(4) 0.0516(10) Uani 1 1 d . . .
H1A H 0.7438 0.2140 0.2991 0.062 Uiso 1 1 calc R . .
C1 C 0.6114(3) 0.1184(2) 0.1411(5) 0.0398(10) Uani 1 1 d . . .
H1B H 0.5530 0.1585 0.1625 0.048 Uiso 1 1 calc R . .
H1C H 0.6588 0.1393 0.0649 0.048 Uiso 1 1 calc R . .
C2 C 0.6957(4) 0.1006(2) 0.2826(4) 0.0395(10) Uani 1 1 d . . .
H2A H 0.6483 0.0831 0.3616 0.047 Uiso 1 1 calc R . .
H2B H 0.7514 0.0584 0.2633 0.047 Uiso 1 1 calc R . .
C3 C 0.8742(3) 0.1584(3) 0.4483(4) 0.0404(10) Uani 1 1 d . . .
C31 C 0.9664(5) 0.1149(4) 0.3771(8) 0.105(3) Uani 1 1 d . . .
H31A H 0.9527 0.0595 0.3870 0.157 Uiso 1 1 calc R . .
H31B H 1.0483 0.1280 0.4278 0.157 Uiso 1 1 calc R . .
H31C H 0.9588 0.1284 0.2696 0.157 Uiso 1 1 calc R . .
C32 C 0.8481(6) 0.1206(4) 0.5892(6) 0.103(3) Uani 1 1 d . . .
H32A H 0.8117 0.0699 0.5645 0.154 Uiso 1 1 calc R . .
H32B H 0.7914 0.1524 0.6362 0.154 Uiso 1 1 calc R . .
H32C H 0.9242 0.1144 0.6597 0.154 Uiso 1 1 calc R . .
C33 C 0.9241(5) 0.2390(3) 0.4851(6) 0.088(2) Uani 1 1 d . . .
H33A H 0.9301 0.2666 0.3909 0.132 Uiso 1 1 calc R . .
H33B H 1.0050 0.2354 0.5461 0.132 Uiso 1 1 calc R . .
H33C H 0.8692 0.2670 0.5420 0.132 Uiso 1 1 calc R . .
C11 C 0.7493(3) -0.0587(2) -0.0502(5) 0.0391(9) Uani 1 1 d . . .
C12 C 0.8477(5) -0.1101(4) 0.0250(8) 0.112(3) Uani 1 1 d . . .
H12A H 0.9164 -0.1094 -0.0320 0.169 Uiso 1 1 calc R . .
H12B H 0.8165 -0.1627 0.0282 0.169 Uiso 1 1 calc R . .
H12C H 0.8750 -0.0919 0.1284 0.169 Uiso 1 1 calc R . .
C13 C 0.8101(5) 0.0205(3) -0.0639(6) 0.0645(14) Uani 1 1 d . . .
H13A H 0.8782 0.0149 -0.1211 0.097 Uiso 1 1 calc R . .
H13B H 0.8404 0.0404 0.0374 0.097 Uiso 1 1 calc R . .
H13C H 0.7502 0.0565 -0.1167 0.097 Uiso 1 1 calc R . .
C14 C 0.7061(5) -0.0841(4) -0.2128(6) 0.088(2) Uani 1 1 d . . .
H14A H 0.7734 -0.0797 -0.2716 0.132 Uiso 1 1 calc R . .
H14B H 0.6385 -0.0511 -0.2578 0.132 Uiso 1 1 calc R . .
H14C H 0.6785 -0.1377 -0.2135 0.132 Uiso 1 1 calc R . .
C21 C 0.5919(4) -0.1198(2) 0.2432(4) 0.0404(10) Uani 1 1 d . . .
C22 C 0.5737(6) -0.2033(3) 0.1841(7) 0.105(3) Uani 1 1 d . . .
H22A H 0.5912 -0.2393 0.2690 0.158 Uiso 1 1 calc R . .
H22B H 0.6291 -0.2134 0.1107 0.158 Uiso 1 1 calc R . .
H22C H 0.4893 -0.2101 0.1350 0.158 Uiso 1 1 calc R . .
C23 C 0.4923(6) -0.0960(4) 0.3230(7) 0.114(3) Uani 1 1 d . . .
H23A H 0.4802 -0.1350 0.3986 0.172 Uiso 1 1 calc R . .
H23B H 0.4173 -0.0905 0.2503 0.172 Uiso 1 1 calc R . .
H23C H 0.5127 -0.0466 0.3735 0.172 Uiso 1 1 calc R . .
C24 C 0.7090(5) -0.1206(3) 0.3533(5) 0.0650(14) Uani 1 1 d . . .
H24A H 0.7036 -0.1592 0.4320 0.097 Uiso 1 1 calc R . .
H24B H 0.7227 -0.0697 0.4001 0.097 Uiso 1 1 calc R . .
H24C H 0.7770 -0.1334 0.2994 0.097 Uiso 1 1 calc R . .

loop_
_atom_site_aniso_label
_atom_site_aniso_U_11
_atom_site_aniso_U_22
_atom_site_aniso_U_33
_atom_site_aniso_U_23
_atom_site_aniso_U_13
_atom_site_aniso_U_12
Ga1 0.0263(2) 0.0224(2) 0.0292(2) -0.00026(18) 0.00336(14) 0.00039(17)
O1 0.0264(12) 0.0215(11) 0.0341(13) -0.0058(11) 0.0012(10) -0.0011(10)
N1 0.053(2) 0.0326(19) 0.061(2) -0.0050(17) -0.0189(19) -0.0139(17)
C1 0.037(2) 0.029(2) 0.050(2) -0.0072(18) -0.0051(18) -0.0027(17)
C2 0.042(2) 0.035(2) 0.040(2) -0.0069(18) -0.0006(18) -0.0100(18)
C3 0.036(2) 0.050(2) 0.034(2) -0.0068(19) 0.0031(17) -0.0148(19)
C31 0.044(3) 0.156(7) 0.108(5) -0.062(5) -0.010(3) 0.012(4)
C32 0.107(5) 0.158(7) 0.040(3) 0.006(4) -0.001(3) -0.076(5)
C33 0.099(4) 0.074(4) 0.078(4) -0.008(3) -0.028(3) -0.050(3)
C11 0.030(2) 0.045(2) 0.045(2) -0.0077(19) 0.0113(17) 0.0068(18)
C12 0.073(4) 0.145(6) 0.133(6) 0.081(5) 0.060(4) 0.074(4)
C13 0.059(3) 0.080(4) 0.062(3) -0.001(3) 0.034(3) -0.011(3)
C14 0.058(4) 0.136(6) 0.075(4) -0.045(4) 0.030(3) -0.006(4)
C21 0.042(2) 0.037(2) 0.041(2) 0.0139(18) 0.0016(19) -0.0015(18)
C22 0.180(7) 0.047(3) 0.080(4) 0.029(3) -0.013(4) -0.038(4)
C23 0.093(5) 0.172(7) 0.092(5) 0.096(5) 0.057(4) 0.065(5)
C24 0.070(3) 0.069(3) 0.052(3) 0.029(3) -0.005(2) -0.003(3)

loop_
_atom_type_symbol
_atom_type_description
_atom_type_scat_dispersion_real
_atom_type_scat_dispersion_imag
_atom_type_scat_source
C C 0.0033 0.0016 'International Tables Vol C Tables 4.2.6.8 and 6.1.1.4'
H H 0.0000 0.0000 'International Tables Vol C Tables 4.2.6.8 and 6.1.1.4'
N N 0.0061 0.0033 'International Tables Vol C Tables 4.2.6.8 and 6.1.1.4'
O O 0.0106 0.0060 'International Tables Vol C Tables 4.2.6.8 and 6.1.1.4'
Ga Ga 0.2307 1.6083 'International Tables Vol C Tables 4.2.6.8 and 6.1.1.4'

loop_
_geom_angle_atom_site_label_1
_geom_angle_atom_site_label_2
_geom_angle_atom_site_label_3
_geom_angle
_geom_angle_site_symmetry_1
_geom_angle_site_symmetry_3
_geom_angle_publ_flag
O1 Ga1 O1 76.87(10) . 3_655 ?
O1 Ga1 C11 113.53(14) . . ?
O1 Ga1 C11 110.01(14) 3_655 . ?
O1 Ga1 C21 113.68(14) . . ?
O1 Ga1 C21 111.07(13) 3_655 . ?
C11 Ga1 C21 122.47(17) . . ?
C1 O1 Ga1 128.2(2) . . ?
C1 O1 Ga1 125.8(2) . 3_655 ?
Ga1 O1 Ga1 103.13(10) . 3_655 ?
C2 N1 C3 118.6(3) . . ?
C2 N1 H1A 120.7 . . ?
C3 N1 H1A 120.7 . . ?
O1 C1 C2 112.0(3) . . ?
O1 C1 H1B 109.2 . . ?
C2 C1 H1B 109.2 . . ?
O1 C1 H1C 109.2 . . ?
C2 C1 H1C 109.2 . . ?
H1B C1 H1C 107.9 . . ?
N1 C2 C1 110.2(3) . . ?
N1 C2 H2A 109.6 . . ?
C1 C2 H2A 109.6 . . ?
N1 C2 H2B 109.6 . . ?
C1 C2 H2B 109.6 . . ?
H2A C2 H2B 108.1 . . ?
N1 C3 C32 113.1(4) . . ?
N1 C3 C31 107.9(4) . . ?
C32 C3 C31 111.8(5) . . ?
N1 C3 C33 106.2(4) . . ?
C32 C3 C33 109.5(4) . . ?
C31 C3 C33 107.9(4) . . ?
C3 C31 H31A 109.5 . . ?
C3 C31 H31B 109.5 . . ?
H31A C31 H31B 109.5 . . ?
C3 C31 H31C 109.5 . . ?
H31A C31 H31C 109.5 . . ?
H31B C31 H31C 109.5 . . ?
C3 C32 H32A 109.5 . . ?
C3 C32 H32B 109.5 . . ?
H32A C32 H32B 109.5 . . ?
C3 C32 H32C 109.5 . . ?
H32A C32 H32C 109.5 . . ?
H32B C32 H32C 109.5 . . ?
C3 C33 H33A 109.5 . . ?
C3 C33 H33B 109.5 . . ?
H33A C33 H33B 109.5 . . ?
C3 C33 H33C 109.5 . . ?
H33A C33 H33C 109.5 . . ?
H33B C33 H33C 109.5 . . ?
C12 C11 C14 111.2(5) . . ?
C12 C11 C13 105.7(4) . . ?
C14 C11 C13 105.0(4) . . ?
C12 C11 Ga1 112.7(3) . . ?
C14 C11 Ga1 109.6(3) . . ?
C13 C11 Ga1 112.4(3) . . ?
C11 C12 H12A 109.5 . . ?
C11 C12 H12B 109.5 . . ?
H12A C12 H12B 109.5 . . ?
C11 C12 H12C 109.5 . . ?
H12A C12 H12C 109.5 . . ?
H12B C12 H12C 109.5 . . ?
C11 C13 H13A 109.5 . . ?
C11 C13 H13B 109.5 . . ?
H13A C13 H13B 109.5 . . ?
C11 C13 H13C 109.5 . . ?
H13A C13 H13C 109.5 . . ?
H13B C13 H13C 109.5 . . ?
C11 C14 H14A 109.5 . . ?
C11 C14 H14B 109.5 . . ?
H14A C14 H14B 109.5 . . ?
C11 C14 H14C 109.5 . . ?
H14A C14 H14C 109.5 . . ?
H14B C14 H14C 109.5 . . ?
C23 C21 C24 109.0(4) . . ?
C23 C21 C22 111.2(5) . . ?
C24 C21 C22 105.7(4) . . ?
C23 C21 Ga1 112.6(3) . . ?
C24 C21 Ga1 111.2(3) . . ?
C22 C21 Ga1 106.9(3) . . ?
C21 C22 H22A 109.5 . . ?
C21 C22 H22B 109.5 . . ?
H22A C22 H22B 109.5 . . ?
C21 C22 H22C 109.5 . . ?
H22A C22 H22C 109.5 . . ?
H22B C22 H22C 109.5 . . ?
C21 C23 H23A 109.5 . . ?
C21 C23 H23B 109.5 . . ?
H23A C23 H23B 109.5 . . ?
C21 C23 H23C 109.5 . . ?
H23A C23 H23C 109.5 . . ?
H23B C23 H23C 109.5 . . ?
C21 C24 H24A 109.5 . . ?
C21 C24 H24B 109.5 . . ?
H24A C24 H24B 109.5 . . ?
C21 C24 H24C 109.5 . . ?
H24A C24 H24C 109.5 . . ?
H24B C24 H24C 109.5 . . ?

loop_
_geom_bond_atom_site_label_1
_geom_bond_atom_site_label_2
_geom_bond_distance
_geom_bond_site_symmetry_2
_geom_bond_publ_flag
Ga1 O1 1.955(2) . ?
Ga1 O1 1.956(2) 3_655 ?
Ga1 C11 2.007(4) . ?
Ga1 C21 2.018(4) . ?
O1 C1 1.428(4) . ?
O1 Ga1 1.956(2) 3_655 ?
N1 C2 1.445(5) . ?
N1 C3 1.460(5) . ?
N1 H1A 0.8800 . ?
C1 C2 1.487(5) . ?
C1 H1B 0.9900 . ?
C1 H1C 0.9900 . ?
C2 H2A 0.9900 . ?
C2 H2B 0.9900 . ?
C3 C32 1.488(6) . ?
C3 C31 1.491(7) . ?
C3 C33 1.522(6) . ?
C31 H31A 0.9800 . ?
C31 H31B 0.9800 . ?
C31 H31C 0.9800 . ?
C32 H32A 0.9800 . ?
C32 H32B 0.9800 . ?
C32 H32C 0.9800 . ?
C33 H33A 0.9800 . ?
C33 H33B 0.9800 . ?
C33 H33C 0.9800 . ?
C11 C12 1.489(6) . ?
C11 C14 1.525(6) . ?
C11 C13 1.546(6) . ?
C12 H12A 0.9800 . ?
C12 H12B 0.9800 . ?
C12 H12C 0.9800 . ?
C13 H13A 0.9800 . ?
C13 H13B 0.9800 . ?
C13 H13C 0.9800 . ?
C14 H14A 0.9800 . ?
C14 H14B 0.9800 . ?
C14 H14C 0.9800 . ?
C21 C23 1.463(7) . ?
C21 C24 1.507(6) . ?
C21 C22 1.545(6) . ?
C22 H22A 0.9800 . ?
C22 H22B 0.9800 . ?
C22 H22C 0.9800 . ?
C23 H23A 0.9800 . ?
C23 H23B 0.9800 . ?
C23 H23C 0.9800 . ?
C24 H24A 0.9800 . ?
C24 H24B 0.9800 . ?
C24 H24C 0.9800 . ?

loop_
_geom_torsion_atom_site_label_1
_geom_torsion_atom_site_label_2
_geom_torsion_atom_site_label_3
_geom_torsion_atom_site_label_4
_geom_torsion
_geom_torsion_site_symmetry_1
_geom_torsion_site_symmetry_2
_geom_torsion_site_symmetry_3
_geom_torsion_site_symmetry_4
_geom_torsion_publ_flag
O1 Ga1 O1 C1 -161.5(4) 3_655 . . . ?
C11 Ga1 O1 C1 -55.2(3) . . . . ?
C21 Ga1 O1 C1 91.0(3) . . . . ?
O1 Ga1 O1 Ga1 0.0 3_655 . . 3_655 ?
C11 Ga1 O1 Ga1 106.36(16) . . . 3_655 ?
C21 Ga1 O1 Ga1 -107.51(15) . . . 3_655 ?
Ga1 O1 C1 C2 -42.4(5) . . . . ?
Ga1 O1 C1 C2 160.0(3) 3_655 . . . ?
C3 N1 C2 C1 -164.7(4) . . . . ?
O1 C1 C2 N1 176.4(3) . . . . ?
C2 N1 C3 C32 -57.2(6) . . . . ?
C2 N1 C3 C31 67.0(6) . . . . ?
C2 N1 C3 C33 -177.4(4) . . . . ?
O1 Ga1 C11 C12 135.7(4) . . . . ?
O1 Ga1 C11 C12 -140.3(4) 3_655 . . . ?
C21 Ga1 C11 C12 -7.1(5) . . . . ?
O1 Ga1 C11 C14 -100.0(4) . . . . ?
O1 Ga1 C11 C14 -16.0(4) 3_655 . . . ?
C21 Ga1 C11 C14 117.3(4) . . . . ?
O1 Ga1 C11 C13 16.4(4) . . . . ?
O1 Ga1 C11 C13 100.4(3) 3_655 . . . ?
C21 Ga1 C11 C13 -126.3(3) . . . . ?
O1 Ga1 C21 C23 27.0(5) . . . . ?
O1 Ga1 C21 C23 -57.5(5) 3_655 . . . ?
C11 Ga1 C21 C23 169.7(4) . . . . ?
O1 Ga1 C21 C24 -95.7(3) . . . . ?
O1 Ga1 C21 C24 179.9(3) 3_655 . . . ?
C11 Ga1 C21 C24 47.0(4) . . . . ?
O1 Ga1 C21 C22 149.4(3) . . . . ?
O1 Ga1 C21 C22 65.0(4) 3_655 . . . ?
C11 Ga1 C21 C22 -67.9(4) . . . . ?
